data_4123426
loop_
_publ_author_name
'Fallon, Brendan J.'
'Derat, Etienne'
'Amatore, Muriel'
'Aubert, Corinne'
'Chemla, Fabrice'
'Ferreira, Franck'
'Perez-Luna, Alejandro'
'Petit, Marc'

_publ_section_title
;
 C-h activation/functionalization catalyzed by simple, well-defined
 low-valent cobalt complexes.
;
_journal_issue 7
_journal_name_full 'Journal of the American Chemical Society'
_journal_page_first 2448
_journal_page_last 2451
_journal_paper_doi 10.1021/ja512728f
_journal_volume 137
_journal_year 2015
_chemical_formula_moiety 'C29 H25 N O'
_chemical_formula_sum 'C29 H25 N O'
_chemical_formula_weight 403.50
_space_group_crystal_system triclinic
_space_group_IT_number 2
_space_group_name_Hall '-P 1'
_space_group_name_H-M_alt 'P -1'
_symmetry_space_group_name_Hall '-P 1'
_symmetry_space_group_name_H-M 'P -1'
_atom_sites_solution_hydrogens geom
_atom_sites_solution_primary direct
_atom_sites_solution_secondary difmap
_audit_creation_method SHELXL
_cell_angle_alpha 65.8980(10)
_cell_angle_beta 76.6790(10)
_cell_angle_gamma 87.0440(10)
_cell_formula_units_Z 2
_cell_length_a 7.88070(10)
_cell_length_b 12.0321(2)
_cell_length_c 13.5012(2)
_cell_measurement_reflns_used 7537
_cell_measurement_temperature 200(1)
_cell_measurement_theta_max 66.54
_cell_measurement_theta_min 3.69
_cell_volume 1135.85(3)
_computing_cell_refinement 'Bruker SAINT'
_computing_data_collection 'Bruker APEX2'
_computing_data_reduction 'Bruker SAINT'
_computing_publication_material 'WinGX publication routines (Farrugia, 2012)'
_computing_structure_refinement 'SHELXL-2013 (Sheldrick, 2013)'
_computing_structure_solution 'SIR92 (Giacovazzo et al, 1993)'
_diffrn_ambient_temperature 200(1)
_diffrn_detector_area_resol_mean 8.3333
_diffrn_measured_fraction_theta_full 0.981
_diffrn_measured_fraction_theta_max 0.981
_diffrn_measurement_device_type 'Bruker APEX-II CCD'
_diffrn_measurement_method '\f and \w scans'
_diffrn_radiation_source micro-source
_diffrn_radiation_type CuK\a
_diffrn_radiation_wavelength 1.54178
_diffrn_reflns_av_R_equivalents 0.0165
_diffrn_reflns_av_unetI/netI 0.0161
_diffrn_reflns_Laue_measured_fraction_full 0.981
_diffrn_reflns_Laue_measured_fraction_max 0.981
_diffrn_reflns_limit_h_max 6
_diffrn_reflns_limit_h_min -9
_diffrn_reflns_limit_k_max 14
_diffrn_reflns_limit_k_min -14
_diffrn_reflns_limit_l_max 16
_diffrn_reflns_limit_l_min -15
_diffrn_reflns_number 13913
_diffrn_reflns_point_group_measured_fraction_full 0.981
_diffrn_reflns_point_group_measured_fraction_max 0.981
_diffrn_reflns_theta_full 66.500
_diffrn_reflns_theta_max 66.590
_diffrn_reflns_theta_min 4.029
_exptl_absorpt_coefficient_mu 0.546
_exptl_absorpt_correction_T_max 0.979
_exptl_absorpt_correction_T_min 0.901
_exptl_absorpt_correction_type multi-scan
_exptl_absorpt_process_details
; 
R.H. Blessing, Acta Cryst. (1995), A51, 33-38
;
_exptl_crystal_colour colourless
_exptl_crystal_density_diffrn 1.180
_exptl_crystal_density_method 'not measured'
_exptl_crystal_description prism
_exptl_crystal_F_000 428
_exptl_crystal_size_max 0.4
_exptl_crystal_size_mid 0.15
_exptl_crystal_size_min 0.1
_refine_diff_density_max 0.393
_refine_diff_density_min -0.279
_refine_diff_density_rms 0.039
_refine_ls_extinction_method none
_refine_ls_goodness_of_fit_ref 1.036
_refine_ls_hydrogen_treatment constr
_refine_ls_matrix_type full
_refine_ls_number_parameters 282
_refine_ls_number_reflns 3947
_refine_ls_number_restraints 0
_refine_ls_restrained_S_all 1.036
_refine_ls_R_factor_all 0.0415
_refine_ls_R_factor_gt 0.0391
_refine_ls_shift/su_max 0.000
_refine_ls_shift/su_mean 0.000
_refine_ls_structure_factor_coef Fsqd
_refine_ls_weighting_details 'w=1/[\s^2^(Fo^2^)+(0.0512P)^2^+0.3044P] where P=(Fo^2^+2Fc^2^)/3'
_refine_ls_weighting_scheme calc
_refine_ls_wR_factor_gt 0.0992
_refine_ls_wR_factor_ref 0.1019
_reflns_number_gt 3662
_reflns_number_total 3947
_reflns_threshold_expression 'I > 2\s(I)'
_cod_data_source_file ja512728f_si_002.cif
_cod_data_source_block bdf125
_cod_depositor_comments 'Adding full bibliography for 4123423--4123429.cif.'
_cod_database_code 4123426
_shelx_space_group_comment
;
The symmetry employed for this shelxl refinement is uniquely defined
by the following loop, which should always be used as a source of
symmetry information in preference to the above space-group names.
They are only intended as comments.
;

loop_
_space_group_symop_operation_xyz
'x, y, z'
'-x, -y, -z'

loop_
_atom_site_label
_atom_site_type_symbol
_atom_site_fract_x
_atom_site_fract_y
_atom_site_fract_z
_atom_site_U_iso_or_equiv
_atom_site_adp_type
_atom_site_occupancy
_atom_site_site_symmetry_order
_atom_site_calc_flag
_atom_site_refinement_flags_posn
_atom_site_refinement_flags_adp
O1 O 0.56949(13) 0.37428(9) 0.27292(8) 0.0433(2) Uani 1 1 d . .
N1 N 0.96482(13) 0.13858(9) 0.58779(8) 0.0327(2) Uani 1 1 d . .
C1 C 0.5381(2) 0.31814(15) 0.20396(14) 0.0559(4) Uani 1 1 d . .
H1A H 0.6493 0.2970 0.1671 0.084 Uiso 1 1 calc R U
H1B H 0.4798 0.3747 0.1475 0.084 Uiso 1 1 calc R U
H1C H 0.4634 0.2440 0.2497 0.084 Uiso 1 1 calc R U
C2 C 0.66431(15) 0.31127(11) 0.35047(10) 0.0328(3) Uani 1 1 d . .
C3 C 0.70447(17) 0.37142(11) 0.41110(11) 0.0369(3) Uani 1 1 d . .
H3 H 0.6627 0.4503 0.3994 0.044 Uiso 1 1 calc R U
C4 C 0.71943(17) 0.19436(12) 0.37098(10) 0.0350(3) Uani 1 1 d . .
H4 H 0.6900 0.1516 0.3312 0.042 Uiso 1 1 calc R U
C5 C 0.80489(17) 0.31746(12) 0.48850(11) 0.0364(3) Uani 1 1 d . .
H5 H 0.8323 0.3598 0.5292 0.044 Uiso 1 1 calc R U
C6 C 0.81793(17) 0.13999(11) 0.45000(11) 0.0348(3) Uani 1 1 d . .
H6 H 0.8529 0.0590 0.4651 0.042 Uiso 1 1 calc R U
C7 C 0.86620(15) 0.20137(11) 0.50727(10) 0.0316(3) Uani 1 1 d . .
C8 C 1.10522(16) 0.18443(12) 0.58998(10) 0.0357(3) Uani 1 1 d . .
C9 C 1.1907(2) 0.30805(18) 0.51122(17) 0.0789(7) Uani 1 1 d . .
H9A H 1.1479 0.3374 0.4426 0.118 Uiso 1 1 calc R U
H9B H 1.3175 0.3016 0.4932 0.118 Uiso 1 1 calc R U
H9C H 1.1620 0.3654 0.5467 0.118 Uiso 1 1 calc R U
C10 C 1.19350(15) 0.10816(11) 0.68043(10) 0.0305(3) Uani 1 1 d . .
C11 C 1.37325(16) 0.09335(12) 0.65495(11) 0.0366(3) Uani 1 1 d . .
H11 H 1.4393 0.1368 0.5811 0.044 Uiso 1 1 calc R U
C12 C 1.45652(16) 0.01646(12) 0.73558(12) 0.0389(3) Uani 1 1 d . .
H12 H 1.5785 0.0066 0.7169 0.047 Uiso 1 1 calc R U
C13 C 1.36101(17) -0.04592(12) 0.84335(11) 0.0372(3) Uani 1 1 d . .
H13 H 1.4170 -0.0998 0.8989 0.045 Uiso 1 1 calc R U
C14 C 1.18358(16) -0.02988(11) 0.87052(10) 0.0324(3) Uani 1 1 d . .
H14 H 1.1195 -0.0719 0.9452 0.039 Uiso 1 1 calc R U
C15 C 1.09739(15) 0.04677(10) 0.79037(10) 0.0280(2) Uani 1 1 d . .
C16 C 0.91022(15) 0.07052(11) 0.82641(9) 0.0289(3) Uani 1 1 d . .
C17 C 0.87041(16) 0.19941(11) 0.80600(10) 0.0311(3) Uani 1 1 d . .
C18 C 0.98793(18) 0.27431(12) 0.81666(12) 0.0412(3) Uani 1 1 d . .
H18 H 1.0945 0.2430 0.8359 0.049 Uiso 1 1 calc R U
C19 C 0.71695(17) 0.24846(12) 0.77576(11) 0.0388(3) Uani 1 1 d . .
H19 H 0.6353 0.1991 0.7677 0.047 Uiso 1 1 calc R U
C20 C 0.9513(2) 0.39369(13) 0.79948(13) 0.0517(4) Uani 1 1 d . .
H20 H 1.0315 0.4432 0.8084 0.062 Uiso 1 1 calc R U
C21 C 0.6819(2) 0.36842(14) 0.75724(12) 0.0485(4) Uani 1 1 d . .
H21 H 0.5770 0.4009 0.7360 0.058 Uiso 1 1 calc R U
C22 C 0.7983(2) 0.44100(13) 0.76941(12) 0.0514(4) Uani 1 1 d . .
H22 H 0.7735 0.5231 0.7572 0.062 Uiso 1 1 calc R U
C23 C 0.78444(15) -0.01781(11) 0.88384(10) 0.0304(3) Uani 1 1 d . .
H23 H 0.6747 0.0064 0.9134 0.036 Uiso 1 1 calc R U
C24 C 0.79663(15) -0.14793(11) 0.90643(10) 0.0304(3) Uani 1 1 d . .
C25 C 0.89803(17) -0.18931(12) 0.83002(11) 0.0384(3) Uani 1 1 d . .
H25 H 0.9612 -0.1322 0.7600 0.046 Uiso 1 1 calc R U
C26 C 0.69978(17) -0.23414(12) 1.00582(11) 0.0384(3) Uani 1 1 d . .
H26 H 0.6255 -0.2078 1.0575 0.046 Uiso 1 1 calc R U
C27 C 0.90739(18) -0.31272(13) 0.85540(13) 0.0461(3) Uani 1 1 d . .
H27 H 0.9779 -0.3396 0.8029 0.055 Uiso 1 1 calc R U
C28 C 0.7095(2) -0.35736(13) 1.03091(12) 0.0466(3) Uani 1 1 d . .
H28 H 0.6433 -0.4148 1.0997 0.056 Uiso 1 1 calc R U
C29 C 0.81533(19) -0.39721(13) 0.95628(13) 0.0467(3) Uani 1 1 d . .
H29 H 0.8246 -0.4819 0.9742 0.056 Uiso 1 1 calc R U

loop_
_atom_site_aniso_label
_atom_site_aniso_U_11
_atom_site_aniso_U_22
_atom_site_aniso_U_33
_atom_site_aniso_U_23
_atom_site_aniso_U_13
_atom_site_aniso_U_12
O1 0.0500(6) 0.0399(5) 0.0443(5) -0.0150(4) -0.0254(4) 0.0134(4)
N1 0.0351(5) 0.0345(5) 0.0295(5) -0.0125(4) -0.0113(4) 0.0060(4)
C1 0.0680(10) 0.0546(9) 0.0590(9) -0.0243(8) -0.0410(8) 0.0151(8)
C2 0.0290(6) 0.0358(6) 0.0295(6) -0.0090(5) -0.0077(5) 0.0043(5)
C3 0.0401(7) 0.0310(6) 0.0394(7) -0.0134(5) -0.0117(5) 0.0084(5)
C4 0.0368(7) 0.0376(7) 0.0352(6) -0.0178(5) -0.0122(5) 0.0060(5)
C5 0.0405(7) 0.0372(7) 0.0354(7) -0.0173(5) -0.0120(5) 0.0052(5)
C6 0.0365(6) 0.0330(6) 0.0361(6) -0.0144(5) -0.0114(5) 0.0084(5)
C7 0.0297(6) 0.0354(6) 0.0264(6) -0.0098(5) -0.0058(5) 0.0032(5)
C8 0.0303(6) 0.0394(7) 0.0299(6) -0.0083(5) -0.0046(5) 0.0028(5)
C9 0.0492(10) 0.0687(12) 0.0721(12) 0.0246(10) -0.0228(9) -0.0164(8)
C10 0.0276(6) 0.0311(6) 0.0328(6) -0.0124(5) -0.0079(5) 0.0004(5)
C11 0.0272(6) 0.0412(7) 0.0385(7) -0.0149(6) -0.0037(5) -0.0018(5)
C12 0.0250(6) 0.0447(7) 0.0518(8) -0.0230(6) -0.0123(5) 0.0037(5)
C13 0.0342(7) 0.0377(7) 0.0460(7) -0.0173(6) -0.0214(6) 0.0057(5)
C14 0.0339(6) 0.0328(6) 0.0321(6) -0.0122(5) -0.0121(5) -0.0008(5)
C15 0.0276(6) 0.0279(6) 0.0316(6) -0.0138(5) -0.0093(5) 0.0003(4)
C16 0.0296(6) 0.0331(6) 0.0258(6) -0.0127(5) -0.0080(4) 0.0021(5)
C17 0.0352(6) 0.0306(6) 0.0260(6) -0.0114(5) -0.0041(5) 0.0010(5)
C18 0.0424(7) 0.0372(7) 0.0470(8) -0.0194(6) -0.0115(6) 0.0006(6)
C19 0.0375(7) 0.0407(7) 0.0391(7) -0.0180(6) -0.0085(5) 0.0075(5)
C20 0.0647(10) 0.0361(7) 0.0564(9) -0.0230(7) -0.0087(7) -0.0051(7)
C21 0.0531(9) 0.0479(8) 0.0444(8) -0.0207(7) -0.0114(6) 0.0207(7)
C22 0.0743(11) 0.0308(7) 0.0445(8) -0.0157(6) -0.0061(7) 0.0117(7)
C23 0.0280(6) 0.0350(6) 0.0294(6) -0.0143(5) -0.0071(5) 0.0028(5)
C24 0.0261(6) 0.0331(6) 0.0346(6) -0.0142(5) -0.0114(5) 0.0013(5)
C25 0.0350(7) 0.0387(7) 0.0420(7) -0.0199(6) -0.0015(5) -0.0077(5)
C26 0.0366(7) 0.0400(7) 0.0357(7) -0.0137(6) -0.0062(5) 0.0015(5)
C27 0.0381(7) 0.0433(8) 0.0627(9) -0.0318(7) -0.0030(6) -0.0010(6)
C28 0.0508(8) 0.0361(7) 0.0433(8) -0.0066(6) -0.0094(6) -0.0046(6)
C29 0.0462(8) 0.0320(7) 0.0631(9) -0.0185(7) -0.0169(7) 0.0032(6)

loop_
_atom_type_symbol
_atom_type_description
_atom_type_scat_dispersion_real
_atom_type_scat_dispersion_imag
_atom_type_scat_source
C C 0.0181 0.0091 'International Tables Vol C Tables 4.2.6.8 and 6.1.1.4'
H H 0.0000 0.0000 'International Tables Vol C Tables 4.2.6.8 and 6.1.1.4'
N N 0.0311 0.0180 'International Tables Vol C Tables 4.2.6.8 and 6.1.1.4'
O O 0.0492 0.0322 'International Tables Vol C Tables 4.2.6.8 and 6.1.1.4'

loop_
_geom_angle_atom_site_label_1
_geom_angle_atom_site_label_2
_geom_angle_atom_site_label_3
_geom_angle
C2 O1 C1 116.97(10)
C8 N1 C7 122.56(11)
O1 C2 C4 124.44(11)
O1 C2 C3 116.00(11)
C4 C2 C3 119.56(11)
C5 C3 C2 120.47(11)
C2 C4 C6 119.65(11)
C3 C5 C7 120.52(12)
C7 C6 C4 121.35(11)
C6 C7 C5 118.34(11)
C6 C7 N1 117.77(11)
C5 C7 N1 123.73(11)
N1 C8 C10 116.47(11)
N1 C8 C9 126.76(12)
C10 C8 C9 116.76(12)
C11 C10 C15 119.26(11)
C11 C10 C8 119.85(11)
C15 C10 C8 120.84(10)
C12 C11 C10 121.12(12)
C13 C12 C11 119.54(11)
C12 C13 C14 120.01(12)
C13 C14 C15 121.25(12)
C14 C15 C10 118.79(11)
C14 C15 C16 118.93(10)
C10 C15 C16 121.99(10)
C23 C16 C17 119.92(11)
C23 C16 C15 123.55(11)
C17 C16 C15 116.22(10)
C19 C17 C18 118.24(12)
C19 C17 C16 121.48(11)
C18 C17 C16 120.28(11)
C20 C18 C17 120.81(13)
C21 C19 C17 120.74(13)
C22 C20 C18 120.20(14)
C22 C21 C19 120.39(14)
C21 C22 C20 119.61(13)
C16 C23 C24 127.52(11)
C26 C24 C25 117.91(11)
C26 C24 C23 119.47(11)
C25 C24 C23 122.58(11)
C27 C25 C24 120.61(12)
C28 C26 C24 121.25(13)
C29 C27 C25 120.62(13)
C29 C28 C26 120.18(13)
C27 C29 C28 119.35(13)

loop_
_geom_bond_atom_site_label_1
_geom_bond_atom_site_label_2
_geom_bond_distance
O1 C2 1.3723(15)
O1 C1 1.4218(18)
N1 C8 1.2731(17)
N1 C7 1.4194(15)
C2 C4 1.3851(18)
C2 C3 1.3860(18)
C3 C5 1.3834(18)
C4 C6 1.3885(18)
C5 C7 1.3951(18)
C6 C7 1.3852(18)
C8 C10 1.4926(17)
C8 C9 1.509(2)
C10 C11 1.3987(17)
C10 C15 1.4024(17)
C11 C12 1.3840(19)
C12 C13 1.382(2)
C13 C14 1.3859(18)
C14 C15 1.3935(16)
C15 C16 1.4945(16)
C16 C23 1.3396(17)
C16 C17 1.4900(16)
C17 C19 1.3909(18)
C17 C18 1.3943(18)
C18 C20 1.384(2)
C19 C21 1.385(2)
C20 C22 1.381(2)
C21 C22 1.379(2)
C23 C24 1.4702(17)
C24 C26 1.3899(18)
C24 C25 1.3961(18)
C25 C27 1.3830(19)
C26 C28 1.382(2)
C27 C29 1.380(2)
C28 C29 1.381(2)
